data_4062138
_journal_name_full Organometallics
_journal_year 2003
_chemical_formula_sum 'C17 H28 F3 N O3 Pd S3'
_chemical_formula_weight 553.98
_space_group_IT_number 5
_symmetry_cell_setting monoclinic
_symmetry_space_group_name_Hall 'C 2y'
_symmetry_space_group_name_H-M 'C 1 2 1'
_cell_angle_alpha 90.00
_cell_angle_beta 97.15(3)
_cell_angle_gamma 90.00
_cell_formula_units_Z 4
_cell_length_a 21.541(4)
_cell_length_b 12.051(2)
_cell_length_c 8.919(2)
_cell_measurement_temperature 293(2)
_cell_volume 2297.2(8)
_diffrn_ambient_temperature 293(2)
_exptl_crystal_density_diffrn 1.602
_cod_original_sg_symbol_H-M 'C 2'
_cod_database_code 4062138

loop_
_symmetry_equiv_pos_as_xyz
'x, y, z'
'-x, y, -z'
'x+1/2, y+1/2, z'
'-x+1/2, y+1/2, -z'

loop_
_atom_site_label
_atom_site_type_symbol
_atom_site_fract_x
_atom_site_fract_y
_atom_site_fract_z
_atom_site_U_iso_or_equiv
_atom_site_adp_type
_atom_site_occupancy
_atom_site_symmetry_multiplicity
_atom_site_calc_flag
_atom_site_refinement_flags
_atom_site_disorder_assembly
_atom_site_disorder_group
Pd Pd 0.06133(3) 0.0000 0.39538(6) 0.0396(2) Uani 1 1 d . . .
S1 S 0.0689(2) -0.1887(5) 0.4066(6) 0.0488(17) Uani 1 1 d . . .
S2 S 0.0702(3) 0.1915(5) 0.4027(6) 0.0478(16) Uani 1 1 d . . .
S3 S 0.15744(9) -0.5009(7) 0.8054(2) 0.0519(6) Uani 1 1 d . . .
F1 F 0.0656(4) -0.511(2) 0.9646(10) 0.147(4) Uani 1 1 d . . .
F2 F 0.0456(7) -0.4191(15) 0.758(3) 0.186(9) Uani 1 1 d . . .
F3 F 0.0481(6) -0.5924(13) 0.776(2) 0.129(6) Uani 1 1 d . . .
O1 O 0.1797(7) -0.4041(15) 0.8917(19) 0.039(3) Uiso 0.67 1 d P . .
O2 O 0.1701(11) -0.598(2) 0.904(3) 0.126(10) Uiso 0.67 1 d P . .
O3 O 0.1535(6) -0.5212(16) 0.6455(14) 0.073(5) Uiso 0.67 1 d P . .
N N 0.1220(3) -0.0071(18) 0.5954(7) 0.042(2) Uani 1 1 d . . .
C1 C -0.0011(4) -0.012(2) 0.1985(8) 0.048(4) Uani 1 1 d . . .
C2 C 0.1055(6) -0.2064(10) 0.5895(13) 0.036(3) Uiso 1 1 d . . .
H2A H 0.0744 -0.2280 0.6536 0.043 Uiso 1 1 calc R . .
H2B H 0.1354 -0.2667 0.5901 0.043 Uiso 1 1 calc R . .
C3 C 0.1389(6) -0.1056(12) 0.6555(15) 0.039(4) Uiso 1 1 d . . .
C4 C 0.1852(6) -0.0830(12) 0.7915(15) 0.056(4) Uiso 1 1 d . . .
H4A H 0.2031 -0.1444 0.8433 0.068 Uiso 1 1 calc R . .
C5 C 0.2043(4) 0.0227(10) 0.8490(10) 0.053(3) Uiso 1 1 d . . .
H5A H 0.2339 0.0267 0.9341 0.064 Uiso 1 1 calc R . .
C6 C 0.1815(6) 0.1162(12) 0.7855(16) 0.057(4) Uiso 1 1 d . . .
H6A H 0.1906 0.1882 0.8190 0.069 Uiso 1 1 calc R . .
C7 C 0.1431(7) 0.0859(13) 0.6646(18) 0.051(5) Uiso 1 1 d . . .
C8 C 0.1168(8) 0.1915(16) 0.601(2) 0.080(6) Uiso 1 1 d . . .
H8A H 0.1512 0.2432 0.5991 0.096 Uiso 1 1 calc R . .
H8B H 0.0898 0.2211 0.6701 0.096 Uiso 1 1 calc R . .
C9 C 0.1352(6) -0.2361(11) 0.2982(15) 0.054(4) Uiso 1 1 d . . .
C10 C 0.1214(6) 0.2374(10) 0.2619(14) 0.046(3) Uiso 1 1 d . . .
C11 C 0.1844(7) -0.1658(13) 0.2801(17) 0.075(4) Uiso 1 1 d . . .
C12 C 0.1303(6) -0.3629(12) 0.2918(16) 0.067(4) Uiso 1 1 d . . .
C13 C 0.1080(7) -0.2083(12) 0.1227(17) 0.075(4) Uiso 1 1 d . . .
C14 C 0.1940(6) 0.1711(12) 0.3414(16) 0.066(4) Uiso 1 1 d . . .
C15 C 0.0832(7) 0.2277(12) 0.1112(16) 0.072(4) Uiso 1 1 d . . .
C16 C 0.1479(7) 0.3611(13) 0.3261(17) 0.069(4) Uiso 1 1 d . . .
C17 C 0.0744(5) -0.497(3) 0.8212(12) 0.075(3) Uiso 1 1 d . . .
O3' O 0.1727(12) -0.461(2) 0.661(3) 0.055(7) Uiso 0.33 1 d P . .
O1' O 0.1748(12) -0.3815(19) 0.828(3) 0.038(7) Uiso 0.33 1 d P . .
O2' O 0.1874(11) -0.597(2) 0.857(4) 0.037(7) Uiso 0.33 1 d P . .

loop_
_atom_site_aniso_label
_atom_site_aniso_U_11
_atom_site_aniso_U_22
_atom_site_aniso_U_33
_atom_site_aniso_U_23
_atom_site_aniso_U_13
_atom_site_aniso_U_12
Pd 0.0421(4) 0.0398(3) 0.0367(3) -0.0026(9) 0.0042(2) -0.0021(9)
S1 0.045(3) 0.046(4) 0.056(4) 0.001(3) 0.010(3) -0.006(2)
S2 0.065(4) 0.031(3) 0.054(4) 0.004(2) 0.031(3) 0.004(2)
S3 0.0532(13) 0.0554(14) 0.0459(12) 0.008(4) 0.0017(9) -0.011(4)
F1 0.129(6) 0.155(11) 0.171(8) 0.063(15) 0.073(6) 0.023(13)
F2 0.075(9) 0.124(12) 0.34(2) 0.121(13) -0.056(11) -0.002(8)
F3 0.070(8) 0.081(8) 0.239(17) -0.013(10) 0.027(9) -0.039(7)
N 0.044(4) 0.044(6) 0.039(3) 0.000(8) 0.007(3) -0.022(8)
C1 0.057(5) 0.058(11) 0.027(4) 0.004(7) -0.006(3) 0.018(9)

loop_
_geom_bond_atom_site_label_1
_geom_bond_atom_site_label_2
_geom_bond_distance
_geom_bond_site_symmetry_2
_geom_bond_publ_flag
Pd N 2.078(6) . ?
Pd C1 2.079(8) . ?
Pd S1 2.281(6) . ?
Pd S2 2.315(6) . ?
S1 C2 1.735(12) . ?
S1 C9 1.909(15) . ?
S2 C10 1.855(14) . ?
S2 C8 1.919(16) . ?
S3 O2' 1.37(3) . ?
S3 O3 1.439(13) . ?
S3 O3' 1.45(3) . ?
S3 O1 1.446(17) . ?
S3 O2 1.47(3) . ?
S3 O1' 1.49(2) . ?
S3 C17 1.812(10) . ?
F1 C17 1.327(13) . ?
F2 C17 1.22(3) . ?
F3 C17 1.33(4) . ?
O1 O1' 0.62(2) . ?
O2 O2' 0.60(4) . ?
O3 O3' 0.84(3) . ?
N C7 1.33(2) . ?
N C3 1.33(2) . ?
C2 C3 1.495(18) . ?
C3 C4 1.496(19) . ?
C4 C5 1.415(18) . ?
C5 C6 1.328(18) . ?
C6 C7 1.327(19) . ?
C7 C8 1.48(2) . ?
C9 C11 1.382(18) . ?
C9 C12 1.53(2) . ?
C9 C13 1.636(19) . ?
C10 C15 1.491(17) . ?
C10 C16 1.67(2) . ?
C10 C14 1.820(18) . ?
O3' O1' 1.77(3) . ?
